data_7217103
loop_
_publ_author_name
'Bryce, Martin R.'
'Moore, Adrian J.'
'Batsanov, Andrei S.'
'Howard, Judith A. K.'
'Petty, Michael C.'
'Williams, Geoffrey'
'Rotello, Vincent'
'Cuello, Alejandro'

_publ_section_title
;
 4-Ethoxycarbonyl-4&#x2032;,5,5&#x2032;-trimethyltetrathiafulvalene and
 its radical cation: Langmuir--Blodgett film studies, EPR spectra and the
 X-ray crystal structure of (Me3TTF-CO2Et)2&#x00B7;TCNQ complex
;
_journal_issue 12
_journal_name_full 'Journal of Materials Chemistry'
_journal_page_first 2973
_journal_paper_doi 10.1039/a905364f
_journal_volume 9
_journal_year 1999
_chemical_formula_moiety '(C12 H14 O2 S4)2,C12 H4 N4'
_chemical_formula_sum 'C36 H32 N4 O4 S8'
_chemical_formula_weight 841.14
_chemical_name_systematic
; 
 4-ethoxycarbonyl-4',5,5'-trimethyltetrathiafulvalene 
 7,7,8,8-tetracyanoquinodimethane, 2:1 complex 
;
_space_group_IT_number 2
_symmetry_cell_setting triclinic
_symmetry_space_group_name_Hall '-P 1'
_symmetry_space_group_name_H-M 'P -1'
_atom_sites_solution_hydrogens geom
_atom_sites_solution_primary direct
_atom_sites_solution_secondary difmap
_audit_creation_method SHELXL
_cell_angle_alpha 76.59(2)
_cell_angle_beta 80.25(2)
_cell_angle_gamma 84.48(3)
_cell_formula_units_Z 1
_cell_length_a 7.686(3)
_cell_length_b 11.454(4)
_cell_length_c 11.617(5)
_cell_measurement_reflns_used 20
_cell_measurement_temperature 293(2)
_cell_measurement_theta_max 12
_cell_measurement_theta_min 11
_cell_volume 978.7(7)
_computing_cell_refinement SMART
_computing_data_collection SMART
_computing_data_reduction SAINT
_computing_molecular_graphics SHELXTL-Plus
_computing_publication_material SHELXL-93
_computing_structure_refinement 'SHELXL-93 (Sheldrick, 1993)'
_computing_structure_solution 'SHELXS-86 (Sheldrick, 1990)'
_diffrn_ambient_temperature 293(2)
_diffrn_measurement_device 'SMART 1K CCD detector'
_diffrn_measurement_method '\w scans'
_diffrn_radiation_monochromator graphite
_diffrn_radiation_source 'fine-focus sealed tube'
_diffrn_radiation_type MoK\a
_diffrn_radiation_wavelength 0.71073
_diffrn_reflns_av_R_equivalents 0.0185
_diffrn_reflns_av_sigmaI/netI 0.0253
_diffrn_reflns_limit_h_max 8
_diffrn_reflns_limit_h_min -8
_diffrn_reflns_limit_k_max 12
_diffrn_reflns_limit_k_min -12
_diffrn_reflns_limit_l_max 7
_diffrn_reflns_limit_l_min -12
_diffrn_reflns_number 3745
_diffrn_reflns_theta_max 23.25
_diffrn_reflns_theta_min 1.82
_diffrn_standards_decay_% 0
_exptl_absorpt_coefficient_mu 0.500
_exptl_absorpt_correction_T_max 0.8345
_exptl_absorpt_correction_T_min 0.7785
_exptl_absorpt_correction_type multi-scan
_exptl_crystal_colour Black
_exptl_crystal_density_diffrn 1.427
_exptl_crystal_description Lump
_exptl_crystal_F_000 436
_exptl_crystal_size_max 0.4
_exptl_crystal_size_mid 0.4
_exptl_crystal_size_min 0.25
_refine_diff_density_max .233
_refine_diff_density_min -.196
_refine_diff_density_rms .042
_refine_ls_extinction_coef 0.021(2)
_refine_ls_extinction_expression Fc^*^=kFc[1+0.001xFc^2^\l^3^/sin(2\q)]^-1/4^
_refine_ls_extinction_method SHELXL
_refine_ls_goodness_of_fit_all 1.078
_refine_ls_goodness_of_fit_obs 1.084
_refine_ls_matrix_type full
_refine_ls_number_parameters 254
_refine_ls_number_reflns 2701
_refine_ls_number_restraints 0
_refine_ls_restrained_S_all 1.078
_refine_ls_restrained_S_obs 1.084
_refine_ls_R_factor_all 0.0395
_refine_ls_R_factor_obs 0.0364
_refine_ls_shift/esd_max 0.060
_refine_ls_shift/esd_mean 0.001
_refine_ls_structure_factor_coef Fsqd
_refine_ls_weighting_details 'w=1/[\s^2^(Fo^2^)+(0.047P)^2^+0.36P] where P=(Fo^2^+2Fc^2^)/3'
_refine_ls_weighting_scheme calc
_refine_ls_wR_factor_all 0.0989
_refine_ls_wR_factor_obs 0.0952
_reflns_number_observed 2495
_reflns_number_total 2701
_reflns_observed_criterion >2sigma(I)
_cod_data_source_file 905364f.txt
_cod_data_source_block (10)2.TCNQ
_cod_depositor_comments
;
The following automatic conversions were performed:

'_symmetry_cell_setting' value 'Triclinic' changed to 'triclinic'
according to
/usr/data/users/saulius/automatic-downloads/retrospective/RSC/lib/dictionaries/cif_core.dic
dictionary named 'cif_core.dic' version 2.4.2 from 2011-04-26.

Automatic conversion script
Id: cif_fix_values 2281 2013-09-26 08:29:07Z andrius 

The following automatic conversions were performed:

'_refine_ls_weighting_scheme' value 'calc
w=1/[\s^2^(Fo^2^)+(0.047P)^2^+0.36P] where P=(Fo^2^+2Fc^2^)/3' was
changed to 'calc'. New tag '_refine_ls_weighting_details' was
created. The value of the new tag was set to
'w=1/[\s^2^(Fo^2^)+(0.047P)^2^+0.36P] where P=(Fo^2^+2Fc^2^)/3'.

Automatic conversion script
Id: cif_fix_values 3143 2015-03-26 13:38:13Z robertas 
;
_cod_original_cell_volume 978.8(7)
_cod_original_sg_symbol_H-M P-1
_cod_database_code 7217103

loop_
_symmetry_equiv_pos_as_xyz
'x, y, z'
'-x, -y, -z'

loop_
_atom_site_aniso_label
_atom_site_aniso_U_11
_atom_site_aniso_U_22
_atom_site_aniso_U_33
_atom_site_aniso_U_23
_atom_site_aniso_U_13
_atom_site_aniso_U_12
S1 0.0589(4) 0.0659(4) 0.0529(4) 0.0030(3) -0.0131(3) -0.0147(3)
S2 0.0532(4) 0.0731(4) 0.0647(4) 0.0014(3) -0.0120(3) -0.0054(3)
S3 0.0584(4) 0.0686(4) 0.0675(4) 0.0120(3) -0.0203(3) -0.0172(3)
S4 0.0590(4) 0.0691(4) 0.0594(4) 0.0055(3) -0.0166(3) -0.0093(3)
O1 0.0809(13) 0.0745(11) 0.0465(9) 0.0035(8) -0.0098(8) -0.0162(9)
O2 0.0826(13) 0.0985(14) 0.0616(12) -0.0017(10) 0.0080(10) -0.0261(11)
C1 0.0570(14) 0.0561(13) 0.0559(14) -0.0020(11) -0.0137(11) -0.0064(11)
C2 0.0595(14) 0.0538(13) 0.0497(13) -0.0086(10) -0.0022(11) -0.0084(11)
C3 0.0581(14) 0.0575(14) 0.0577(14) -0.0110(11) 0.0007(11) -0.0055(11)
C4 0.0521(13) 0.0571(13) 0.0583(14) -0.0010(11) -0.0137(11) -0.0102(10)
C5 0.0612(15) 0.0580(14) 0.0579(14) -0.0015(11) -0.0085(12) -0.0124(11)
C6 0.067(2) 0.0567(14) 0.0511(14) -0.0010(11) -0.0054(12) -0.0112(12)
C7 0.071(2) 0.0599(14) 0.0524(14) -0.0140(11) -0.0023(13) -0.0106(13)
C8 0.0520(15) 0.086(2) 0.081(2) -0.0131(15) 0.0024(13) -0.0038(13)
C9 0.070(2) 0.088(2) 0.080(2) 0.003(2) -0.0095(15) -0.025(2)
C10 0.087(2) 0.075(2) 0.058(2) 0.0078(13) -0.0105(14) -0.0127(15)
C11 0.112(3) 0.093(2) 0.049(2) 0.0081(15) -0.019(2) -0.024(2)
C12 0.130(3) 0.098(2) 0.079(2) 0.001(2) -0.033(2) 0.014(2)
C13 0.0524(13) 0.0533(13) 0.0517(13) -0.0129(11) -0.0107(11) -0.0014(10)
C14 0.0474(14) 0.0564(14) 0.0601(15) -0.0127(11) -0.0136(11) -0.0024(11)
C15 0.0561(14) 0.0545(13) 0.0527(14) -0.0092(11) -0.0186(12) -0.0009(11)
C16 0.0553(14) 0.0641(14) 0.0543(14) -0.0115(11) -0.0094(11) -0.0035(11)
C17 0.067(2) 0.073(2) 0.0528(15) -0.0061(13) -0.0092(13) -0.0127(13)
C18 0.062(2) 0.073(2) 0.058(2) -0.0045(12) -0.0071(12) -0.0051(13)
N1 0.092(2) 0.106(2) 0.0621(15) 0.0034(14) -0.0196(14) -0.0211(15)
N2 0.056(2) 0.117(2) 0.095(2) -0.002(2) -0.0117(13) -0.0074(14)

loop_
_atom_site_label
_atom_site_type_symbol
_atom_site_fract_x
_atom_site_fract_y
_atom_site_fract_z
_atom_site_U_iso_or_equiv
_atom_site_thermal_displace_type
_atom_site_occupancy
_atom_site_calc_flag
_atom_site_refinement_flags
S1 S 0.17729(8) 0.30069(6) 0.54098(5) 0.0606(2) Uani 1 d .
S2 S -0.12332(8) 0.37188(6) 0.40894(6) 0.0659(2) Uani 1 d .
S3 S 0.43557(9) 0.45061(6) 0.32360(6) 0.0671(2) Uani 1 d .
S4 S 0.14332(9) 0.53370(6) 0.18767(6) 0.0645(2) Uani 1 d .
O1 O 0.1259(2) 0.1564(2) 0.76451(14) 0.0693(5) Uani 1 d .
O2 O -0.1654(3) 0.1293(2) 0.7962(2) 0.0844(6) Uani 1 d .
C1 C 0.1026(3) 0.3812(2) 0.4096(2) 0.0572(6) Uani 1 d .
C2 C -0.0305(3) 0.2507(2) 0.6128(2) 0.0552(6) Uani 1 d .
C3 C -0.1696(3) 0.2832(2) 0.5526(2) 0.0590(6) Uani 1 d .
C4 C 0.2114(3) 0.4458(2) 0.3182(2) 0.0567(6) Uani 1 d .
C5 C 0.4847(3) 0.5505(2) 0.1855(2) 0.0604(6) Uani 1 d .
C6 C 0.3510(3) 0.5891(2) 0.1236(2) 0.0599(6) Uani 1 d .
C7 C -0.0377(4) 0.1731(2) 0.7334(2) 0.0613(6) Uani 1 d .
C8 C -0.3583(3) 0.2503(3) 0.5930(3) 0.0751(8) Uani 1 d .
H8A H -0.3970(11) 0.2161(20) 0.5343(11) 0.139(8) Uiso 1 d R
H8B H -0.4318(6) 0.3211(5) 0.6027(21) 0.139(8) Uiso 1 d R
H8C H -0.3666(6) 0.1927(17) 0.6680(11) 0.139(8) Uiso 1 d R
C9 C 0.6742(4) 0.5821(3) 0.1497(3) 0.0818(8) Uani 1 d .
H9A H 0.7475(4) 0.5095(3) 0.1485(17) 0.105(6) Uiso 1 d R
H9B H 0.7071(8) 0.6218(15) 0.2064(10) 0.105(6) Uiso 1 d R
H9C H 0.6898(6) 0.6343(14) 0.0715(8) 0.105(6) Uiso 1 d R
C10 C 0.3584(4) 0.6777(2) 0.0047(2) 0.0766(8) Uani 1 d .
H10A H 0.3305(32) 0.7576(3) 0.0175(2) 0.149(9) Uiso 1 d R
H10B H 0.2742(23) 0.6582(14) -0.0393(9) 0.149(9) Uiso 1 d R
H10C H 0.4750(10) 0.6733(16) -0.0401(9) 0.149(9) Uiso 1 d R
C11 C 0.1402(4) 0.0791(3) 0.8812(2) 0.0865(9) Uani 1 d .
H11A H 0.0959(4) 0.0011(3) 0.8868(2) 0.129(13) Uiso 1 d R
H11B H 0.0702(4) 0.1151(3) 0.9432(2) 0.120(12) Uiso 1 d R
C12 C 0.3276(5) 0.0654(3) 0.8979(3) 0.1053(12) Uani 1 d .
H12A H 0.3392(7) 0.0125(17) 0.9738(10) 0.138(8) Uiso 1 d R
H12B H 0.3690(10) 0.1424(4) 0.8958(22) 0.138(8) Uiso 1 d R
H12C H 0.3966(7) 0.0320(20) 0.8350(12) 0.138(8) Uiso 1 d R
C13 C -0.1049(3) 0.9313(2) -0.3993(2) 0.0520(6) Uani 1 d .
C14 C -0.1788(3) 0.9924(2) -0.5042(2) 0.0541(6) Uani 1 d .
H14 H -0.2951(34) 0.9829(21) -0.5038(21) 0.061(7) Uiso 1 d .
C15 C -0.0794(3) 1.0579(2) -0.5996(2) 0.0538(6) Uani 1 d .
H15 H -0.1267(28) 1.0922(19) -0.6655(21) 0.049(6) Uiso 1 d .
C16 C -0.2072(3) 0.8641(2) -0.3012(2) 0.0580(6) Uani 1 d .
C17 C -0.1350(4) 0.8023(2) -0.1966(2) 0.0650(6) Uani 1 d .
C18 C -0.3919(4) 0.8545(2) -0.2990(2) 0.0664(7) Uani 1 d .
N1 N -0.0744(4) 0.7530(2) -0.1145(2) 0.0886(8) Uani 1 d .
N2 N -0.5389(3) 0.8491(3) -0.2997(2) 0.0928(8) Uani 1 d .

loop_
_atom_type_symbol
_atom_type_description
_atom_type_scat_dispersion_real
_atom_type_scat_dispersion_imag
_atom_type_scat_source
C C .0033 .0016 'International Tables Vol C Tables 4.2.6.8 and 6.1.1.4'
H H .0000 .0000 'International Tables Vol C Tables 4.2.6.8 and 6.1.1.4'
N N .0061 .0033 'International Tables Vol C Tables 4.2.6.8 and 6.1.1.4'
O O .0106 .0060 'International Tables Vol C Tables 4.2.6.8 and 6.1.1.4'
S S .1246 .1234 'International Tables Vol C Tables 4.2.6.8 and 6.1.1.4'

loop_
_geom_angle_atom_site_label_1
_geom_angle_atom_site_label_2
_geom_angle_atom_site_label_3
_geom_angle
_geom_angle_site_symmetry_1
_geom_angle_site_symmetry_3
C1 S1 C2 95.26(11) . .
C3 S2 C1 96.73(12) . .
C4 S3 C5 96.36(11) . .
C4 S4 C6 95.88(11) . .
C7 O1 C11 115.7(2) . .
C4 C1 S1 122.0(2) . .
C4 C1 S2 123.9(2) . .
S1 C1 S2 114.07(14) . .
C3 C2 C7 125.2(2) . .
C3 C2 S1 118.1(2) . .
C7 C2 S1 116.7(2) . .
C2 C3 C8 128.3(2) . .
C2 C3 S2 115.8(2) . .
C8 C3 S2 115.9(2) . .
C1 C4 S3 121.8(2) . .
C1 C4 S4 124.4(2) . .
S3 C4 S4 113.86(13) . .
C6 C5 C9 127.4(2) . .
C6 C5 S3 116.8(2) . .
C9 C5 S3 115.7(2) . .
C5 C6 C10 126.9(2) . .
C5 C6 S4 117.1(2) . .
C10 C6 S4 116.1(2) . .
O2 C7 O1 123.7(2) . .
O2 C7 C2 126.9(3) . .
O1 C7 C2 109.4(2) . .
O1 C11 C12 108.5(3) . .
C16 C13 C15 121.2(2) . 2_574
C16 C13 C14 121.5(2) . .
C15 C13 C14 117.3(2) 2_574 .
C15 C14 C13 121.5(2) . .
C14 C15 C13 121.2(2) . 2_574
C13 C16 C17 122.0(2) . .
C13 C16 C18 121.4(2) . .
C17 C16 C18 116.6(2) . .
N1 C17 C16 178.7(3) . .
N2 C18 C16 178.3(3) . .

loop_
_geom_bond_atom_site_label_1
_geom_bond_atom_site_label_2
_geom_bond_distance
_geom_bond_site_symmetry_2
S1 C1 1.747(2) .
S1 C2 1.754(2) .
S2 C3 1.739(3) .
S2 C1 1.751(2) .
S3 C4 1.741(2) .
S3 C5 1.747(2) .
S4 C4 1.746(2) .
S4 C6 1.755(2) .
O1 C7 1.350(3) .
O1 C11 1.452(3) .
O2 C7 1.196(3) .
C1 C4 1.352(4) .
C2 C3 1.352(3) .
C2 C7 1.470(3) .
C3 C8 1.503(3) .
C5 C6 1.335(3) .
C5 C9 1.501(4) .
C6 C10 1.508(3) .
C11 C12 1.474(4) .
C13 C16 1.384(3) .
C13 C15 1.432(3) 2_574
C13 C14 1.435(3) .
C14 C15 1.346(3) .
C15 C13 1.432(3) 2_574
C16 C17 1.427(4) .
C16 C18 1.430(4) .
C17 N1 1.138(3) .
C18 N2 1.139(3) .
